data_1516074
loop_
_publ_author_name
'Castellano, Teresa G.'
'Neo, Ana G.'
'Marcaccini, Stefano'
'Marcos, Carlos F.'

_publ_section_title
;
 Enols as feasible acid components in the Ugi condensation.
;
_journal_issue 24
_journal_name_full 'Organic letters'
_journal_page_first 6218
_journal_page_last 6221
_journal_paper_doi 10.1021/ol302976g
_journal_volume 14
_journal_year 2012
_chemical_formula_sum 'C40 H41 N3 O4'
_chemical_formula_weight 627.76
_chemical_name_systematic
;
 ?
;
_space_group_IT_number 2
_symmetry_cell_setting triclinic
_symmetry_space_group_name_Hall '-P 1'
_symmetry_space_group_name_H-M 'P -1'
_atom_sites_solution_hydrogens geom
_atom_sites_solution_primary direct
_atom_sites_solution_secondary difmap
_audit_conform_dict_location ftp://ftp.iucr.org/pub/cif_core.dic
_audit_conform_dict_name cif_core.dic
_audit_conform_dict_version 2.3
_audit_creation_date 2011-04-06T12:41:34-00:00
_audit_creation_method 'WinGX routine CIF_UPDATE'
_cell_angle_alpha 102.471(5)
_cell_angle_beta 100.682(5)
_cell_angle_gamma 118.295(4)
_cell_formula_units_Z 2
_cell_length_a 12.3712(10)
_cell_length_b 12.5383(9)
_cell_length_c 13.3489(17)
_cell_measurement_reflns_used 1542
_cell_measurement_temperature 293(2)
_cell_measurement_theta_max 20.89
_cell_measurement_theta_min 2.98
_cell_volume 1677.5(3)
_computing_cell_refinement 'BRUKER APEX2'
_computing_data_collection 'BRUKER APEX2'
_computing_data_reduction 'BRUKER SAINT'
_computing_structure_refinement 'SHELXL-97 (Sheldrick, 1997)'
_computing_structure_solution 'SHELXS-97 (Sheldrick, 2008)'
_diffrn_ambient_temperature 293(2)
_diffrn_measured_fraction_theta_full 0.992
_diffrn_measured_fraction_theta_max 0.981
_diffrn_measurement_device_type 'Bruker APEX-II CCD'
_diffrn_measurement_method '\f and \w scans'
_diffrn_radiation_monochromator graphite
_diffrn_radiation_type MoK\a
_diffrn_radiation_wavelength 0.71073
_diffrn_reflns_av_R_equivalents 0.0575
_diffrn_reflns_av_unetI/netI 0.1443
_diffrn_reflns_limit_h_max 16
_diffrn_reflns_limit_h_min -17
_diffrn_reflns_limit_k_max 17
_diffrn_reflns_limit_k_min -12
_diffrn_reflns_limit_l_max 16
_diffrn_reflns_limit_l_min -19
_diffrn_reflns_number 20292
_diffrn_reflns_theta_full 27
_diffrn_reflns_theta_max 30.63
_diffrn_reflns_theta_min 1.97
_exptl_absorpt_coefficient_mu 0.08
_exptl_absorpt_correction_T_max 0.9968
_exptl_absorpt_correction_T_min 0.9952
_exptl_absorpt_correction_type multi-scan
_exptl_absorpt_process_details SADABS
_exptl_crystal_colour colourless
_exptl_crystal_density_diffrn 1.243
_exptl_crystal_density_method 'not measured'
_exptl_crystal_description prism
_exptl_crystal_F_000 668
_exptl_crystal_size_max 0.06
_exptl_crystal_size_mid 0.05
_exptl_crystal_size_min 0.04
_refine_diff_density_max 0.267
_refine_diff_density_min -0.27
_refine_diff_density_rms 0.053
_refine_ls_extinction_method none
_refine_ls_goodness_of_fit_ref 0.898
_refine_ls_hydrogen_treatment mixed
_refine_ls_matrix_type full
_refine_ls_number_parameters 437
_refine_ls_number_reflns 10153
_refine_ls_number_restraints 0
_refine_ls_restrained_S_all 0.898
_refine_ls_R_factor_all 0.1934
_refine_ls_R_factor_gt 0.0651
_refine_ls_shift/su_max 0
_refine_ls_shift/su_mean 0
_refine_ls_structure_factor_coef Fsqd
_refine_ls_weighting_details 'calc w=1/[\s^2^(Fo^2^)+(0.0796P)^2^+0.0000P] where P=(Fo^2^+2Fc^2^)/3'
_refine_ls_weighting_scheme calc
_refine_ls_wR_factor_gt 0.1358
_refine_ls_wR_factor_ref 0.1946
_reflns_number_gt 3835
_reflns_number_total 10153
_reflns_threshold_expression >2sigma(I)
_cod_data_source_file ol302976g_si_002.cif
_cod_data_source_block tgc6
_cod_original_sg_symbol_H-M P-1
_cod_database_code 1516074

loop_
_symmetry_equiv_pos_as_xyz
'x, y, z'
'-x, -y, -z'

loop_
_atom_site_label
_atom_site_type_symbol
_atom_site_fract_x
_atom_site_fract_y
_atom_site_fract_z
_atom_site_U_iso_or_equiv
_atom_site_adp_type
_atom_site_occupancy
_atom_site_symmetry_multiplicity
_atom_site_calc_flag
_atom_site_refinement_flags
C1 C 1.0000(2) -0.0675(2) 0.1543(2) 0.0333(6) Uani 1 1 d .
C1A C 0.6847(3) -0.3439(3) -0.0349(3) 0.0485(8) Uani 1 1 d .
C1B C 1.1834(2) 0.1740(2) 0.24975(18) 0.0334(6) Uani 1 1 d .
C1C C 0.8657(2) -0.0048(2) 0.38119(19) 0.0352(6) Uani 1 1 d .
C1D C 0.6673(2) 0.1439(2) -0.01383(19) 0.0335(6) Uani 1 1 d .
C1E C 0.8006(2) 0.3676(2) 0.21379(19) 0.0359(6) Uani 1 1 d .
C1F C 0.8831(2) 0.1385(2) 0.21384(18) 0.0303(5) Uani 1 1 d .
C2 C 1.0397(2) 0.0746(2) 0.18669(18) 0.0316(6) Uani 1 1 d .
H2 H 1.0187 0.0907 0.1193 0.038 Uiso 1 1 calc R
C2A C 0.6084(3) -0.4915(3) -0.0747(3) 0.0610(9) Uani 1 1 d .
H2A1 H 0.6079 -0.5198 -0.0125 0.073 Uiso 1 1 calc R
H2A2 H 0.5189 -0.5256 -0.1167 0.073 Uiso 1 1 calc R
C2B C 1.2771(3) 0.1473(2) 0.2366(2) 0.0422(7) Uani 1 1 d .
H2B H 1.2517 0.0653 0.1926 0.051 Uiso 1 1 calc R
C2C C 0.8509(3) 0.0355(3) 0.4800(2) 0.0478(7) Uani 1 1 d .
H2C H 0.9091 0.1204 0.5274 0.057 Uiso 1 1 calc R
C2D C 0.7006(3) 0.1281(2) -0.1069(2) 0.0426(7) Uani 1 1 d .
H2D H 0.7792 0.1343 -0.1035 0.051 Uiso 1 1 calc R
C2E C 0.7441(3) 0.4232(3) 0.2643(3) 0.0601(9) Uani 1 1 d .
H2E H 0.6709 0.372 0.2808 0.072 Uiso 1 1 calc R
C2F C 0.8154(2) 0.1006(2) 0.09432(19) 0.0323(6) Uani 1 1 d .
C3 C 0.9843(2) 0.0843(2) 0.35733(18) 0.0344(6) Uani 1 1 d .
H3A H 1.0265 0.1709 0.4098 0.041 Uiso 1 1 calc R
H3BX H 1.0452 0.0562 0.3671 0.041 Uiso 1 1 calc R
C3A C 0.6677(3) -0.5438(2) -0.1441(2) 0.0498(8) Uani 1 1 d .
H3A1 H 0.6199 -0.6373 -0.1658 0.06 Uiso 1 1 calc R
H3A2 H 0.6614 -0.522 -0.2095 0.06 Uiso 1 1 calc R
C3B C 1.4085(3) 0.2411(3) 0.2880(2) 0.0542(8) Uani 1 1 d .
H3B H 1.4705 0.2212 0.2793 0.065 Uiso 1 1 calc R
C3C C 0.7511(3) -0.0482(3) 0.5094(3) 0.0573(8) Uani 1 1 d .
H3C H 0.7424 -0.0195 0.5761 0.069 Uiso 1 1 calc R
C3D C 0.6157(3) 0.1031(3) -0.2054(2) 0.0540(8) Uani 1 1 d .
H3D H 0.6376 0.0917 -0.2682 0.065 Uiso 1 1 calc R
C3E C 0.7936(4) 0.5542(3) 0.2915(3) 0.0686(10) Uani 1 1 d .
H3E H 0.7545 0.5904 0.327 0.082 Uiso 1 1 calc R
C3F C 0.7526(2) 0.2262(2) 0.19259(18) 0.0334(6) Uani 1 1 d .
H3F H 0.6657 0.1814 0.199 0.04 Uiso 1 1 calc R
C4 C 0.8842(3) 0.2751(2) 0.3866(2) 0.0406(7) Uani 1 1 d .
C4A C 0.8089(3) -0.4879(2) -0.0822(3) 0.0547(8) Uani 1 1 d .
H4A1 H 0.8463 -0.5198 -0.1291 0.066 Uiso 1 1 calc R
H4A2 H 0.8146 -0.5161 -0.0203 0.066 Uiso 1 1 calc R
C4B C 1.4474(3) 0.3627(3) 0.3516(2) 0.0565(8) Uani 1 1 d .
H4B H 1.5356 0.426 0.385 0.068 Uiso 1 1 calc R
C4C C 0.6649(3) -0.1734(3) 0.4404(3) 0.0567(8) Uani 1 1 d .
H4C H 0.5982 -0.2303 0.4602 0.068 Uiso 1 1 calc R
C4D C 0.4995(3) 0.0948(3) -0.2114(2) 0.0546(8) Uani 1 1 d .
H4D H 0.4411 0.0736 -0.2781 0.065 Uiso 1 1 calc R
C4E C 0.8991(3) 0.6300(3) 0.2663(2) 0.0548(8) Uani 1 1 d .
H4E H 0.9323 0.7181 0.2841 0.066 Uiso 1 1 calc R
C4F C 0.8438(2) 0.2088(2) 0.26941(19) 0.0332(6) Uani 1 1 d .
C5 C 0.8136(4) 0.3437(4) 0.5272(3) 0.0815(12) Uani 1 1 d .
H5A H 0.8782 0.3376 0.575 0.098 Uiso 1 1 calc R
H5F H 0.8488 0.4342 0.537 0.098 Uiso 1 1 calc R
C5A C 0.8862(3) -0.3404(2) -0.0425(2) 0.0461(7) Uani 1 1 d .
H5A1 H 0.9754 -0.3068 0.0001 0.055 Uiso 1 1 calc R
H5A2 H 0.8878 -0.3121 -0.1046 0.055 Uiso 1 1 calc R
C5B C 1.3560(3) 0.3910(3) 0.3658(2) 0.0509(8) Uani 1 1 d .
H5B H 1.3825 0.4736 0.4092 0.061 Uiso 1 1 calc R
C5C C 0.6776(3) -0.2144(3) 0.3418(3) 0.0524(8) Uani 1 1 d .
H5C H 0.6184 -0.2991 0.2943 0.063 Uiso 1 1 calc R
C5D C 0.4709(3) 0.1181(2) -0.1175(2) 0.0479(7) Uani 1 1 d .
H5D H 0.3953 0.1183 -0.1204 0.057 Uiso 1 1 calc R
C5E C 0.9558(3) 0.5759(3) 0.2149(2) 0.0546(8) Uani 1 1 d .
H5E H 1.0275 0.6273 0.1968 0.066 Uiso 1 1 calc R
C6 C 0.6971(5) 0.2923(6) 0.5544(4) 0.143(2) Uani 1 1 d .
H6F H 0.6356 0.304 0.5103 0.214 Uiso 1 1 calc R
H6G H 0.7169 0.3366 0.6299 0.214 Uiso 1 1 calc R
H6H H 0.6602 0.2017 0.5411 0.214 Uiso 1 1 calc R
C6A C 0.8268(2) -0.2870(2) 0.02614(19) 0.0375(6) Uani 1 1 d .
H6A H 0.8315 -0.3121 0.0907 0.045 Uiso 1 1 calc R
C6B C 1.2239(3) 0.2972(2) 0.3159(2) 0.0417(7) Uani 1 1 d .
H6B H 1.1625 0.317 0.3268 0.05 Uiso 1 1 calc R
C6C C 0.7776(2) -0.1310(2) 0.3124(2) 0.0400(6) Uani 1 1 d .
H6C H 0.7856 -0.1602 0.2457 0.048 Uiso 1 1 calc R
C6D C 0.5531(3) 0.1413(2) -0.0188(2) 0.0428(7) Uani 1 1 d .
H6D H 0.5319 0.1551 0.044 0.051 Uiso 1 1 calc R
C6E C 0.9078(3) 0.4453(3) 0.1894(2) 0.0465(7) Uani 1 1 d .
H6E H 0.9484 0.4099 0.1554 0.056 Uiso 1 1 calc R
N1 N 0.8974(2) -0.14524(19) 0.06341(17) 0.0356(5) Uani 1 1 d .
H1N H 0.851(3) -0.115(3) 0.032(2) 0.058(9) Uiso 1 1 d .
N2 N 0.95598(19) 0.08924(18) 0.24700(15) 0.0316(5) Uani 1 1 d .
N3 N 0.7491(2) 0.16077(18) 0.08631(15) 0.0329(5) Uani 1 1 d .
O1 O 1.05436(17) -0.10571(16) 0.20991(14) 0.0430(5) Uani 1 1 d .
O2 O 0.81553(17) 0.02587(16) 0.01830(13) 0.0396(4) Uani 1 1 d .
O3 O 0.9938(2) 0.33002(18) 0.44956(15) 0.0544(5) Uani 1 1 d .
O4 O 0.78506(19) 0.27147(18) 0.41450(14) 0.0512(5) Uani 1 1 d .
H11A H 0.650(3) -0.310(3) 0.013(2) 0.064(9) Uiso 1 1 d .
H12A H 0.677(3) -0.313(3) -0.104(2) 0.063(9) Uiso 1 1 d .

loop_
_atom_site_aniso_label
_atom_site_aniso_U_11
_atom_site_aniso_U_22
_atom_site_aniso_U_33
_atom_site_aniso_U_23
_atom_site_aniso_U_13
_atom_site_aniso_U_12
C1 0.0328(14) 0.0311(13) 0.0335(14) 0.0114(11) 0.0117(11) 0.0150(11)
C1A 0.0367(16) 0.0367(15) 0.059(2) 0.0044(14) 0.0170(15) 0.0153(13)
C1B 0.0340(14) 0.0314(13) 0.0280(13) 0.0099(11) 0.0108(11) 0.0127(11)
C1C 0.0384(15) 0.0398(14) 0.0308(13) 0.0159(11) 0.0085(11) 0.0232(12)
C1D 0.0330(14) 0.0277(12) 0.0347(14) 0.0098(11) 0.0034(11) 0.0158(11)
C1E 0.0385(15) 0.0319(13) 0.0333(14) 0.0118(11) 0.0092(12) 0.0167(12)
C1F 0.0305(13) 0.0266(12) 0.0287(13) 0.0101(10) 0.0084(11) 0.0120(11)
C2 0.0337(14) 0.0297(12) 0.0281(13) 0.0104(10) 0.0091(11) 0.0150(11)
C2A 0.0466(18) 0.0387(16) 0.072(2) 0.0043(15) 0.0263(17) 0.0084(14)
C2B 0.0384(16) 0.0370(14) 0.0360(15) 0.0057(12) 0.0107(12) 0.0129(13)
C2C 0.0588(19) 0.0550(17) 0.0385(16) 0.0206(14) 0.0205(14) 0.0338(16)
C2D 0.0484(17) 0.0443(15) 0.0396(16) 0.0143(13) 0.0102(13) 0.0297(14)
C2E 0.064(2) 0.0422(17) 0.086(2) 0.0264(16) 0.0422(19) 0.0293(16)
C2F 0.0336(14) 0.0281(12) 0.0304(14) 0.0105(11) 0.0093(11) 0.0134(11)
C3 0.0366(14) 0.0365(13) 0.0294(13) 0.0134(11) 0.0079(11) 0.0193(12)
C3A 0.0488(18) 0.0298(14) 0.0522(18) 0.0054(13) 0.0185(14) 0.0107(13)
C3B 0.0388(17) 0.0558(19) 0.0522(18) 0.0084(15) 0.0163(14) 0.0180(15)
C3C 0.066(2) 0.079(2) 0.0520(19) 0.0388(18) 0.0331(17) 0.046(2)
C3D 0.073(2) 0.0555(18) 0.0384(17) 0.0173(14) 0.0081(15) 0.0415(17)
C3E 0.089(3) 0.0486(19) 0.083(3) 0.0224(18) 0.040(2) 0.0439(19)
C3F 0.0330(14) 0.0325(13) 0.0316(13) 0.0109(11) 0.0110(11) 0.0152(11)
C4 0.0462(17) 0.0332(14) 0.0365(15) 0.0109(12) 0.0138(14) 0.0177(13)
C4A 0.0539(19) 0.0323(14) 0.070(2) 0.0093(14) 0.0235(16) 0.0199(14)
C4B 0.0346(16) 0.0565(19) 0.0463(18) 0.0060(15) 0.0098(14) 0.0075(15)
C4C 0.0496(19) 0.072(2) 0.073(2) 0.0490(19) 0.0302(17) 0.0369(18)
C4D 0.058(2) 0.0443(17) 0.0460(18) 0.0123(14) -0.0064(15) 0.0265(16)
C4E 0.072(2) 0.0330(15) 0.0460(18) 0.0143(13) 0.0031(16) 0.0246(16)
C4F 0.0325(14) 0.0288(12) 0.0306(13) 0.0107(10) 0.0086(11) 0.0115(11)
C5 0.099(3) 0.094(3) 0.0407(19) 0.0018(18) 0.0301(19) 0.051(2)
C5A 0.0367(15) 0.0317(14) 0.0579(18) 0.0080(13) 0.0148(14) 0.0132(12)
C5B 0.0514(19) 0.0348(15) 0.0395(16) 0.0045(12) 0.0118(14) 0.0083(14)
C5C 0.0397(17) 0.0474(17) 0.065(2) 0.0229(15) 0.0117(15) 0.0200(14)
C5D 0.0373(16) 0.0383(15) 0.062(2) 0.0210(14) 0.0053(14) 0.0182(13)
C5E 0.0555(19) 0.0394(16) 0.0582(19) 0.0241(15) 0.0140(16) 0.0166(15)
C6 0.132(4) 0.246(6) 0.072(3) 0.032(3) 0.061(3) 0.118(5)
C6A 0.0420(16) 0.0275(13) 0.0330(14) 0.0115(11) 0.0115(12) 0.0114(12)
C6B 0.0410(16) 0.0367(14) 0.0368(15) 0.0089(12) 0.0117(12) 0.0153(13)
C6C 0.0396(15) 0.0437(15) 0.0417(15) 0.0180(13) 0.0127(13) 0.0250(13)
C6D 0.0405(16) 0.0365(14) 0.0466(17) 0.0178(12) 0.0091(13) 0.0179(12)
C6E 0.0491(17) 0.0427(16) 0.0487(17) 0.0194(13) 0.0197(14) 0.0227(14)
N1 0.0360(13) 0.0271(11) 0.0348(12) 0.0070(9) 0.0054(10) 0.0142(10)
N2 0.0352(12) 0.0336(11) 0.0286(11) 0.0133(9) 0.0114(9) 0.0189(10)
N3 0.0373(12) 0.0317(11) 0.0306(11) 0.0121(9) 0.0080(9) 0.0199(10)
O1 0.0410(11) 0.0359(10) 0.0458(11) 0.0170(8) 0.0066(9) 0.0177(9)
O2 0.0527(12) 0.0400(10) 0.0285(9) 0.0088(8) 0.0075(8) 0.0300(9)
O3 0.0534(13) 0.0515(12) 0.0397(11) 0.0031(9) 0.0038(10) 0.0241(11)
O4 0.0570(13) 0.0582(12) 0.0367(11) 0.0104(9) 0.0208(10) 0.0304(10)

loop_
_atom_type_symbol
_atom_type_description
_atom_type_scat_dispersion_real
_atom_type_scat_dispersion_imag
_atom_type_scat_source
C C 0.0033 0.0016 'International Tables Vol C Tables 4.2.6.8 and 6.1.1.4'
H H 0 0 'International Tables Vol C Tables 4.2.6.8 and 6.1.1.4'
N N 0.0061 0.0033 'International Tables Vol C Tables 4.2.6.8 and 6.1.1.4'
O O 0.0106 0.006 'International Tables Vol C Tables 4.2.6.8 and 6.1.1.4'

loop_
_geom_angle_atom_site_label_1
_geom_angle_atom_site_label_2
_geom_angle_atom_site_label_3
_geom_angle
O1 C1 N1 123.7(2)
O1 C1 C2 122.7(2)
N1 C1 C2 113.5(2)
C6A C1A C2A 111.0(3)
C2B C1B C6B 118.4(2)
C2B C1B C2 120.9(2)
C6B C1B C2 120.5(2)
C6C C1C C2C 118.2(2)
C6C C1C C3 121.9(2)
C2C C1C C3 119.6(2)
C2D C1D C6D 119.8(2)
C2D C1D N3 120.1(2)
C6D C1D N3 120.2(2)
C2E C1E C6E 118.1(2)
C2E C1E C3F 121.0(2)
C6E C1E C3F 120.7(2)
C4F C1F N2 132.1(2)
C4F C1F C2F 107.2(2)
N2 C1F C2F 120.2(2)
N2 C2 C1B 111.72(18)
N2 C2 C1 107.50(18)
C1B C2 C1 115.5(2)
C3A C2A C1A 111.1(2)
C1B C2B C3B 120.9(3)
C3C C2C C1C 121.2(3)
C1D C2D C3D 119.4(3)
C1E C2E C3E 121.3(3)
O2 C2F N3 125.9(2)
O2 C2F C1F 126.8(2)
N3 C2F C1F 107.2(2)
N2 C3 C1C 114.08(19)
C4A C3A C2A 110.6(2)
C4B C3B C2B 120.2(3)
C4C C3C C2C 119.9(3)
C4D C3D C2D 120.8(3)
C4E C3E C2E 120.2(3)
N3 C3F C4F 102.34(19)
N3 C3F C1E 112.97(18)
C4F C3F C1E 112.3(2)
O3 C4 O4 124.1(2)
O3 C4 C4F 124.9(3)
O4 C4 C4F 111.0(2)
C3A C4A C5A 111.0(2)
C5B C4B C3B 119.8(3)
C3C C4C C5C 119.6(3)
C5D C4D C3D 119.2(3)
C3E C4E C5E 119.4(3)
C1F C4F C4 130.2(2)
C1F C4F C3F 110.9(2)
C4 C4F C3F 118.7(2)
C6 C5 O4 109.5(3)
C6A C5A C4A 111.1(2)
C4B C5B C6B 120.5(3)
C4C C5C C6C 120.5(3)
C4D C5D C6D 120.8(3)
C4E C5E C6E 120.6(3)
N1 C6A C5A 112.3(2)
N1 C6A C1A 109.7(2)
C5A C6A C1A 111.1(2)
C1B C6B C5B 120.2(3)
C1C C6C C5C 120.7(3)
C1D C6D C5D 119.8(3)
C1E C6E C5E 120.5(3)
C1 N1 C6A 123.7(2)
C1F N2 C3 121.7(2)
C1F N2 C2 120.60(18)
C3 N2 C2 115.43(19)
C2F N3 C1D 124.1(2)
C2F N3 C3F 111.93(19)
C1D N3 C3F 123.2(2)
C4 O4 C5 117.0(2)

loop_
_geom_bond_atom_site_label_1
_geom_bond_atom_site_label_2
_geom_bond_distance
C1 O1 1.228(3)
C1 N1 1.333(3)
C1 C2 1.537(3)
C1A C6A 1.514(4)
C1A C2A 1.526(4)
C1B C2B 1.380(4)
C1B C6B 1.389(3)
C1B C2 1.521(3)
C1C C6C 1.378(3)
C1C C2C 1.385(3)
C1C C3 1.509(3)
C1D C2D 1.384(3)
C1D C6D 1.386(4)
C1D N3 1.425(3)
C1E C2E 1.365(4)
C1E C6E 1.374(3)
C1E C3F 1.516(3)
C1F C4F 1.349(3)
C1F N2 1.374(3)
C1F C2F 1.508(3)
C2 N2 1.476(3)
C2A C3A 1.508(4)
C2B C3B 1.387(4)
C2C C3C 1.382(4)
C2D C3D 1.388(4)
C2E C3E 1.382(4)
C2F O2 1.225(3)
C2F N3 1.357(3)
C3 N2 1.471(3)
C3A C4A 1.509(4)
C3B C4B 1.368(4)
C3C C4C 1.369(4)
C3D C4D 1.378(4)
C3E C4E 1.358(4)
C3F N3 1.459(3)
C3F C4F 1.508(3)
C4 O3 1.209(3)
C4 O4 1.330(3)
C4 C4F 1.463(3)
C4A C5A 1.527(3)
C4B C5B 1.367(4)
C4C C5C 1.372(4)
C4D C5D 1.372(4)
C4E C5E 1.361(4)
C5 C6 1.428(5)
C5 O4 1.456(3)
C5A C6A 1.509(3)
C5B C6B 1.391(4)
C5C C6C 1.381(3)
C5D C6D 1.383(4)
C5E C6E 1.383(4)
C6A N1 1.468(3)
